data_7053971
loop_
_publ_author_name
'Rojas-S\'aenz, H\'ector'
'Su\'arez-Moreno, Galdina V.'
'Ramos-Garc\'ia, Iris'
'Duarte-Hern\'andez, Ang\'elica M.'
'Mijangos, Edgar'
'Pe\~na-Hueso, Adri\'an'
'Contreras, Rosalinda'
'Flores-Parra, Angelina'

_publ_section_title
;
 1,4-Dialkyl-1,4-diazabutadienes: their reactions with aluminum and indium
 halides
;
_journal_issue 1
_journal_name_full 'New Journal of Chemistry'
_journal_page_first 391
_journal_paper_doi 10.1039/c3nj01226c
_journal_volume 38
_journal_year 2014
_chemical_absolute_configuration rm
_chemical_compound_source 'synthesis as described'
_chemical_formula_moiety 'C28 H30 Al Cl4 N3'
_chemical_formula_sum 'C28 H30 Al Cl4 N3'
_chemical_formula_weight 577.33
_chemical_name_common 'Compound 11'
_chemical_name_systematic
;
 ?
;
_space_group_IT_number 4
_symmetry_cell_setting monoclinic
_symmetry_Int_Tables_number 4
_symmetry_space_group_name_Hall 'P 2yb'
_symmetry_space_group_name_H-M 'P 1 21 1'
_atom_sites_solution_hydrogens geom
_atom_sites_solution_primary direct
_atom_sites_solution_secondary difmap
_audit_conform_dict_location ftp://ftp.iucr.org/pub/cif_core.dic
_audit_conform_dict_name cif_core.dic
_audit_conform_dict_version 2.4
_audit_creation_date 2012-12-12T13:14:43-00:00
_audit_creation_method 'WinGX routine CIF_UPDATE'
_cell_angle_alpha 90.000(9)
_cell_angle_beta 101.68
_cell_angle_gamma 90.000(9)
_cell_formula_units_Z 2
_cell_length_a 6.988(10)
_cell_length_b 23.822(20)
_cell_length_c 9.334(50)
_cell_measurement_reflns_used 11037
_cell_measurement_temperature 293(2)
_cell_measurement_theta_max 27.485
_cell_measurement_theta_min 0.783
_cell_measurement_wavelength 0.71073
_cell_volume 1522(9)
_computing_cell_refinement 'HKL Scalepack (Otwinowski & Minor 1997)'
_computing_data_collection 'Collect (Bruker AXS BV, 1997-2004)'
_computing_data_reduction 'HKL Denzo and Scalepack (Otwinowski & Minor 1997)'
_computing_molecular_graphics 'Ortep-3 for Windows (Farrugia, 1997)'
_computing_publication_material 'WinGX publication routines (Farrugia, 1999)'
_computing_structure_refinement 'SHELXL-97 (Sheldrick, 2008)'
_diffrn_ambient_temperature 293(2)
_diffrn_detector 'CCD plate'
_diffrn_detector_area_resol_mean 9
_diffrn_measured_fraction_theta_full 0.974
_diffrn_measured_fraction_theta_max 0.974
_diffrn_measurement_device '95mm CCD camera on \k-goniostat'
_diffrn_measurement_device_type KappaCCD
_diffrn_measurement_method 'CCD rotation images, thick slices'
_diffrn_orient_matrix_type 'by Bruker AXS Collect from scalepack cell'
_diffrn_orient_matrix_UB_11 0.135747
_diffrn_orient_matrix_UB_12 0.10741E-2
_diffrn_orient_matrix_UB_13 0.130199E-1
_diffrn_orient_matrix_UB_21 0.376039E-1
_diffrn_orient_matrix_UB_22 -0.107996
_diffrn_orient_matrix_UB_23 -0.62333E-2
_diffrn_orient_matrix_UB_31 0.388829E-1
_diffrn_orient_matrix_UB_32 0.174473E-1
_diffrn_orient_matrix_UB_33 -0.394173E-1
_diffrn_radiation_monochromator graphite
_diffrn_radiation_probe x-ray
_diffrn_radiation_type MoK\a
_diffrn_radiation_wavelength 0.71073
_diffrn_reflns_av_R_equivalents 0.0324
_diffrn_reflns_av_unetI/netI 0.056
_diffrn_reflns_limit_h_max 8
_diffrn_reflns_limit_h_min -8
_diffrn_reflns_limit_k_max 30
_diffrn_reflns_limit_k_min -29
_diffrn_reflns_limit_l_max 12
_diffrn_reflns_limit_l_min -12
_diffrn_reflns_number 13617
_diffrn_reflns_theta_full 27.49
_diffrn_reflns_theta_max 27.49
_diffrn_reflns_theta_min 2.81
_diffrn_source 'Enraf Nonius FR590'
_exptl_absorpt_coefficient_mu 0.439
_exptl_absorpt_correction_T_max 1.0
_exptl_absorpt_correction_T_min 0.847508
_exptl_absorpt_correction_type multi-scan
_exptl_absorpt_process_details 'SADABS (Siemens, 1996)'
_exptl_crystal_colour colourless
_exptl_crystal_density_diffrn 1.26
_exptl_crystal_density_method 'not measured'
_exptl_crystal_description prism
_exptl_crystal_F_000 600
_exptl_crystal_size_max 0.5
_exptl_crystal_size_mid 0.4
_exptl_crystal_size_min 0.35
_refine_diff_density_max 0.415
_refine_diff_density_min -0.275
_refine_diff_density_rms 0.042
_refine_ls_abs_structure_details 'Flack H D (1983), Acta Cryst. A39, 876-881'
_refine_ls_abs_structure_Flack -0.03(9)
_refine_ls_extinction_method none
_refine_ls_goodness_of_fit_ref 1.031
_refine_ls_hydrogen_treatment mixed
_refine_ls_matrix_type full
_refine_ls_number_parameters 294
_refine_ls_number_reflns 6327
_refine_ls_number_restraints 8
_refine_ls_restrained_S_all 1.031
_refine_ls_R_factor_all 0.0938
_refine_ls_R_factor_gt 0.0617
_refine_ls_shift/su_max 0
_refine_ls_shift/su_mean 0
_refine_ls_structure_factor_coef Fsqd
_refine_ls_weighting_details 'calc w=1/[\s^2^(Fo^2^)+(0.0650P)^2^+0.6828P] where P=(Fo^2^+2Fc^2^)/3'
_refine_ls_weighting_scheme calc
_refine_ls_wR_factor_gt 0.1446
_refine_ls_wR_factor_ref 0.1627
_reflns_number_gt 4427
_reflns_number_total 6327
_reflns_threshold_expression >2\s(I)
_cod_data_source_file c3nj01226c.txt
_cod_data_source_block af315a
_cod_depositor_comments
;
The following automatic conversions were performed:

'_symmetry_cell_setting' value 'Monoclinic' changed to 'monoclinic'
according to
/usr/data/users/saulius/automatic-downloads/current/RSC/lib/dictionaries/cif_core.dic
dictionary named 'cif_core.dic' version 2.4.2 from 2011-04-26.

Automatic conversion script
Id: cif_fix_values 2281 2013-09-26 08:29:07Z andrius 
;
_cod_original_cell_volume 1521(9)
_cod_original_sg_symbol_H-M P21
_cod_database_code 7053971

loop_
_symmetry_equiv_pos_as_xyz
'x, y, z'
'-x, y+1/2, -z'

loop_
_atom_site_label
_atom_site_type_symbol
_atom_site_fract_x
_atom_site_fract_y
_atom_site_fract_z
_atom_site_U_iso_or_equiv
_atom_site_adp_type
_atom_site_occupancy
_atom_site_symmetry_multiplicity
_atom_site_calc_flag
_atom_site_refinement_flags
_atom_site_disorder_assembly
_atom_site_disorder_group
C1 C 0.8455(5) 0.23537(15) 0.7644(4) 0.0490(8) Uani 1 1 d D . .
C2 C 0.9738(7) 0.23219(17) 0.5677(4) 0.0610(10) Uani 1 1 d D . .
C3 C 0.8804(7) 0.18359(18) 0.5754(4) 0.0645(10) Uani 1 1 d . . .
C4 C 0.6960(7) 0.13728(16) 0.7524(5) 0.0651(11) Uani 1 1 d . . .
C5A C 0.8087(12) 0.0864(3) 0.7473(10) 0.0784(7) Uani 0.5 1 d PG A 1
C6A C 0.9579(12) 0.0811(3) 0.8700(8) 0.0784(7) Uani 0.5 1 d PG A 1
H6A H 0.9681 0.1067 0.9464 0.094 Uiso 0.5 1 calc PR A 1
C7A C 1.0921(10) 0.0375(3) 0.8785(7) 0.0784(7) Uani 0.5 1 d PG A 1
H7A H 1.1919 0.0339 0.9606 0.094 Uiso 0.5 1 calc PR A 1
C8A C 1.0769(9) -0.0007(2) 0.7643(8) 0.0784(7) Uani 0.5 1 d PG A 1
H8A H 1.1667 -0.0299 0.77 0.094 Uiso 0.5 1 calc PR A 1
C9A C 0.9277(10) 0.0046(2) 0.6416(7) 0.0784(7) Uani 0.5 1 d PG A 1
H9A H 0.9176 -0.021 0.5652 0.094 Uiso 0.5 1 calc PR A 1
C10A C 0.7936(10) 0.0482(3) 0.6331(8) 0.0784(7) Uani 0.5 1 d PG A 1
H10A H 0.6937 0.0517 0.551 0.094 Uiso 0.5 1 calc PR A 1
C5B C 0.8100(12) 0.0840(3) 0.7347(10) 0.0784(7) Uani 0.5 1 d PG A 2
C6B C 0.9809(11) 0.0667(3) 0.8280(7) 0.0784(7) Uani 0.5 1 d PG A 2
H6B H 1.0306 0.0872 0.9121 0.094 Uiso 0.5 1 calc PR A 2
C7B C 1.0776(8) 0.0189(3) 0.7955(7) 0.0784(7) Uani 0.5 1 d PG A 2
H7B H 1.1919 0.0073 0.8579 0.094 Uiso 0.5 1 calc PR A 2
C8B C 1.0033(9) -0.0118(2) 0.6698(8) 0.0784(7) Uani 0.5 1 d PG A 2
H8B H 1.068 -0.0438 0.6481 0.094 Uiso 0.5 1 calc PR A 2
C9B C 0.8324(10) 0.0055(3) 0.5765(7) 0.0784(7) Uani 0.5 1 d PG A 2
H9B H 0.7827 -0.015 0.4924 0.094 Uiso 0.5 1 calc PR A 2
C10B C 0.7358(10) 0.0534(3) 0.6090(9) 0.0784(7) Uani 0.5 1 d PG A 2
H10B H 0.6214 0.0649 0.5466 0.094 Uiso 0.5 1 calc PR A 2
C11 C 0.7815(6) 0.25342(16) 0.8972(4) 0.0540(9) Uani 1 1 d . . .
C12 C 0.7247(7) 0.31834(18) 1.0692(4) 0.0662(11) Uani 1 1 d . . .
C13 C 0.5956(4) 0.37002(10) 1.0433(3) 0.0625(10) Uani 1 1 d G . .
C14 C 0.4560(6) 0.37802(15) 1.1285(4) 0.0950(16) Uani 1 1 d G . .
H14 H 0.4362 0.3505 1.1947 0.114 Uiso 1 1 calc R . .
C15 C 0.3462(5) 0.42709(18) 1.1146(5) 0.123(2) Uani 1 1 d G . .
H15 H 0.2529 0.4324 1.1716 0.147 Uiso 1 1 calc R . .
C16 C 0.3759(5) 0.46817(13) 1.0156(5) 0.1043(19) Uani 1 1 d G . .
H16 H 0.3024 0.501 1.0063 0.125 Uiso 1 1 calc R . .
C17 C 0.5154(6) 0.46017(11) 0.9304(4) 0.0905(15) Uani 1 1 d G . .
H17 H 0.5353 0.4876 0.8642 0.109 Uiso 1 1 calc R . .
C18 C 0.6252(5) 0.41109(12) 0.9443(3) 0.0752(12) Uani 1 1 d G . .
H18 H 0.7186 0.4057 0.8873 0.09 Uiso 1 1 calc R . .
C19 C 1.0510(5) 0.31892(15) 0.7245(4) 0.0538(8) Uani 1 1 d . . .
H19 H 1.0811 0.3215 0.8315 0.065 Uiso 1 1 calc R . .
C20 C 0.9204(4) 0.36770(9) 0.6681(3) 0.0576(9) Uani 1 1 d G . .
C21 C 0.7414(4) 0.36251(12) 0.5718(3) 0.0686(11) Uani 1 1 d G . .
H21 H 0.6967 0.3273 0.5371 0.082 Uiso 1 1 calc R . .
C22 C 0.6291(5) 0.40994(17) 0.5276(4) 0.1038(18) Uani 1 1 d G . .
H22 H 0.5093 0.4065 0.4632 0.125 Uiso 1 1 calc R . .
C23 C 0.6958(7) 0.46256(13) 0.5795(5) 0.115(2) Uani 1 1 d G . .
H23 H 0.6206 0.4943 0.5499 0.138 Uiso 1 1 calc R . .
C24 C 0.8748(7) 0.46775(9) 0.6757(5) 0.110(2) Uani 1 1 d G . .
H24 H 0.9195 0.503 0.7105 0.132 Uiso 1 1 calc R . .
C25 C 0.9871(5) 0.42032(12) 0.7200(4) 0.0845(14) Uani 1 1 d G . .
H25 H 1.1069 0.4238 0.7844 0.101 Uiso 1 1 calc R . .
C26 C 1.2455(7) 0.3208(2) 0.6728(6) 0.0828(13) Uani 1 1 d . . .
H26A H 1.3239 0.2891 0.7115 0.124 Uiso 1 1 calc R . .
H26B H 1.3135 0.3548 0.7065 0.124 Uiso 1 1 calc R . .
H26C H 1.2208 0.3197 0.5678 0.124 Uiso 1 1 calc R . .
C27 C 0.4832(8) 0.1376(2) 0.6727(8) 0.1002(18) Uani 1 1 d . A .
H27A H 0.4152 0.107 0.7072 0.15 Uiso 1 1 calc R . .
H27B H 0.4767 0.1335 0.5695 0.15 Uiso 1 1 calc R . .
H27C H 0.4235 0.1724 0.6911 0.15 Uiso 1 1 calc R . .
N1 N 0.8017(5) 0.18539(12) 0.6988(3) 0.0563(7) Uani 1 1 d . A .
N2 N 0.9540(5) 0.26406(12) 0.6857(3) 0.0518(7) Uani 1 1 d . . .
N3 N 0.7904(5) 0.30360(13) 0.9343(3) 0.0589(8) Uani 1 1 d . . .
Al1 Al 0.67804(19) 0.67748(5) 0.79778(13) 0.0679(3) Uani 1 1 d D . .
Cl1 Cl 0.4804(4) 0.61041(8) 0.7704(2) 0.1485(9) Uani 1 1 d . B .
Cl2A Cl 0.9739(8) 0.6598(3) 0.7706(6) 0.1015(17) Uani 0.5 1 d PDU B 1
Cl2B Cl 0.9225(15) 0.6369(4) 0.7561(11) 0.178(5) Uani 0.5 1 d PU B 2
Cl3 Cl 0.7114(2) 0.71016(7) 1.01300(14) 0.1030(5) Uani 1 1 d . B .
Cl4 Cl 0.5800(2) 0.74206(5) 0.64276(14) 0.0894(4) Uani 1 1 d . B .
C28 C 0.9067(9) 0.3284(3) 1.1891(5) 0.0972(17) Uani 1 1 d . . .
H28A H 0.9853 0.2951 1.2025 0.146 Uiso 1 1 calc R . .
H28B H 0.8675 0.3377 1.2791 0.146 Uiso 1 1 calc R . .
H28C H 0.9811 0.3589 1.1609 0.146 Uiso 1 1 calc R . .
H3 H 0.856(6) 0.1564(19) 0.509(5) 0.066(12) Uiso 1 1 d . . .
H4 H 0.706(6) 0.1434(18) 0.862(5) 0.072(12) Uiso 1 1 d . . .
H12 H 0.654(6) 0.2869(17) 1.099(4) 0.059(11) Uiso 1 1 d . . .
H11 H 0.729(5) 0.2215(16) 0.953(4) 0.050(9) Uiso 1 1 d . . .
H2 H 1.051(7) 0.2484(19) 0.501(5) 0.076(13) Uiso 1 1 d . . .

loop_
_atom_site_aniso_label
_atom_site_aniso_U_11
_atom_site_aniso_U_22
_atom_site_aniso_U_33
_atom_site_aniso_U_23
_atom_site_aniso_U_13
_atom_site_aniso_U_12
C1 0.0543(19) 0.0472(18) 0.0457(17) 0.0015(15) 0.0105(15) -0.0009(15)
C2 0.081(3) 0.058(2) 0.050(2) 0.0004(17) 0.0253(19) -0.001(2)
C3 0.096(3) 0.054(2) 0.048(2) -0.0121(19) 0.0247(19) 0.000(2)
C4 0.093(3) 0.052(2) 0.056(2) -0.0049(17) 0.028(2) -0.011(2)
C5A 0.0833(17) 0.0556(14) 0.098(2) 0.0079(12) 0.0232(14) 0.0091(13)
C6A 0.0833(17) 0.0556(14) 0.098(2) 0.0079(12) 0.0232(14) 0.0091(13)
C7A 0.0833(17) 0.0556(14) 0.098(2) 0.0079(12) 0.0232(14) 0.0091(13)
C8A 0.0833(17) 0.0556(14) 0.098(2) 0.0079(12) 0.0232(14) 0.0091(13)
C9A 0.0833(17) 0.0556(14) 0.098(2) 0.0079(12) 0.0232(14) 0.0091(13)
C10A 0.0833(17) 0.0556(14) 0.098(2) 0.0079(12) 0.0232(14) 0.0091(13)
C5B 0.0833(17) 0.0556(14) 0.098(2) 0.0079(12) 0.0232(14) 0.0091(13)
C6B 0.0833(17) 0.0556(14) 0.098(2) 0.0079(12) 0.0232(14) 0.0091(13)
C7B 0.0833(17) 0.0556(14) 0.098(2) 0.0079(12) 0.0232(14) 0.0091(13)
C8B 0.0833(17) 0.0556(14) 0.098(2) 0.0079(12) 0.0232(14) 0.0091(13)
C9B 0.0833(17) 0.0556(14) 0.098(2) 0.0079(12) 0.0232(14) 0.0091(13)
C10B 0.0833(17) 0.0556(14) 0.098(2) 0.0079(12) 0.0232(14) 0.0091(13)
C11 0.061(2) 0.055(2) 0.0489(19) -0.0032(16) 0.0171(17) -0.0084(16)
C12 0.090(3) 0.058(2) 0.060(2) -0.0076(19) 0.035(2) -0.007(2)
C13 0.066(2) 0.066(2) 0.058(2) -0.0226(19) 0.0183(19) -0.0112(19)
C14 0.098(4) 0.099(4) 0.103(4) -0.006(3) 0.056(3) 0.009(3)
C15 0.109(5) 0.146(6) 0.128(5) -0.013(5) 0.060(4) 0.038(4)
C16 0.091(4) 0.095(4) 0.117(5) -0.034(4) 0.000(3) 0.026(3)
C17 0.104(4) 0.065(3) 0.101(4) -0.012(3) 0.019(3) 0.010(3)
C18 0.079(3) 0.064(3) 0.088(3) -0.003(2) 0.030(3) 0.001(2)
C19 0.058(2) 0.059(2) 0.0444(18) -0.0009(16) 0.0111(16) -0.0100(17)
C20 0.070(2) 0.053(2) 0.054(2) 0.0018(16) 0.0246(18) -0.0064(18)
C21 0.074(3) 0.073(3) 0.054(2) 0.001(2) 0.005(2) 0.010(2)
C22 0.109(4) 0.115(5) 0.085(4) 0.020(3) 0.014(3) 0.032(4)
C23 0.159(7) 0.075(4) 0.122(5) 0.032(3) 0.055(5) 0.028(4)
C24 0.165(6) 0.057(3) 0.120(5) 0.005(3) 0.060(5) -0.006(3)
C25 0.098(4) 0.064(3) 0.096(3) 0.001(2) 0.033(3) -0.023(3)
C26 0.061(3) 0.095(3) 0.095(3) -0.004(3) 0.025(2) -0.011(2)
C27 0.081(4) 0.077(3) 0.153(6) 0.019(3) 0.049(4) 0.002(3)
N1 0.074(2) 0.0521(17) 0.0464(15) -0.0026(13) 0.0209(14) -0.0035(15)
N2 0.0600(18) 0.0487(16) 0.0483(16) -0.0034(13) 0.0144(14) -0.0005(13)
N3 0.075(2) 0.0545(18) 0.0532(17) -0.0033(14) 0.0272(15) 0.0009(15)
Al1 0.0760(8) 0.0703(8) 0.0565(6) 0.0014(6) 0.0114(6) 0.0088(6)
Cl1 0.1798(19) 0.1036(12) 0.1402(15) 0.0322(11) -0.0194(14) -0.0546(13)
Cl2A 0.084(2) 0.142(5) 0.089(2) 0.030(2) 0.0434(15) 0.043(3)
Cl2B 0.205(8) 0.148(7) 0.223(7) 0.053(5) 0.144(6) 0.091(6)
Cl3 0.0995(9) 0.1400(12) 0.0639(7) -0.0223(7) 0.0034(6) 0.0164(9)
Cl4 0.1093(10) 0.0759(7) 0.0783(7) 0.0125(6) 0.0081(7) 0.0072(6)
C28 0.114(4) 0.110(4) 0.064(3) -0.009(3) 0.009(3) 0.040(3)

loop_
_atom_type_symbol
_atom_type_description
_atom_type_scat_dispersion_real
_atom_type_scat_dispersion_imag
_atom_type_scat_source
C C 0.0033 0.0016 'International Tables Vol C Tables 4.2.6.8 and 6.1.1.4'
H H 0 0 'International Tables Vol C Tables 4.2.6.8 and 6.1.1.4'
N N 0.0061 0.0033 'International Tables Vol C Tables 4.2.6.8 and 6.1.1.4'
Al Al 0.0645 0.0514 'International Tables Vol C Tables 4.2.6.8 and 6.1.1.4'
Cl Cl 0.1484 0.1585 'International Tables Vol C Tables 4.2.6.8 and 6.1.1.4'

loop_
_geom_angle_atom_site_label_1
_geom_angle_atom_site_label_2
_geom_angle_atom_site_label_3
_geom_angle
N2 C1 N1 107.6(3)
N2 C1 C11 128.0(3)
N1 C1 C11 124.4(3)
C3 C2 N2 107.9(3)
C3 C2 H2 135(3)
N2 C2 H2 117(3)
C2 C3 N1 107.5(3)
C2 C3 H3 128(3)
N1 C3 H3 124(3)
C5A C4 N1 108.6(5)
C5A C4 C27 118.1(5)
N1 C4 C27 109.4(4)
C5A C4 C5B 4.2(6)
N1 C4 C5B 107.2(5)
C27 C4 C5B 115.5(5)
C5A C4 H4 103(2)
N1 C4 H4 107(2)
C27 C4 H4 111(2)
C5B C4 H4 107(2)
C6A C5A C10A 120
C6A C5A C4 111.8(5)
C10A C5A C4 128.0(5)
C5A C6A C7A 120
C5A C6A H6A 120
C7A C6A H6A 120
C8A C7A C6A 120
C8A C7A H7A 120
C6A C7A H7A 120
C7A C8A C9A 120
C7A C8A H8A 120
C9A C8A H8A 120
C8A C9A C10A 120
C8A C9A H9A 120
C10A C9A H9A 120
C9A C10A C5A 120
C9A C10A H10A 120
C5A C10A H10A 120
C6B C5B C10B 120
C6B C5B C4 125.5(5)
C10B C5B C4 114.5(5)
C7B C6B C5B 120
C7B C6B H6B 120
C5B C6B H6B 120
C6B C7B C8B 120
C6B C7B H7B 120
C8B C7B H7B 120
C9B C8B C7B 120
C9B C8B H8B 120
C7B C8B H8B 120
C8B C9B C10B 120
C8B C9B H9B 120
C10B C9B H9B 120
C9B C10B C5B 120
C9B C10B H10B 120
C5B C10B H10B 120
N3 C11 C1 120.8(3)
N3 C11 H11 125(2)
C1 C11 H11 114(2)
N3 C12 C13 109.7(3)
N3 C12 C28 107.9(4)
C13 C12 C28 111.6(3)
N3 C12 H12 109(2)
C13 C12 H12 110(2)
C28 C12 H12 108(2)
C14 C13 C18 120
C14 C13 C12 118.9(2)
C18 C13 C12 120.9(2)
C15 C14 C13 120
C15 C14 H14 120
C13 C14 H14 120
C16 C15 C14 120
C16 C15 H15 120
C14 C15 H15 120
C15 C16 C17 120
C15 C16 H16 120
C17 C16 H16 120
C18 C17 C16 120
C18 C17 H17 120
C16 C17 H17 120
C17 C18 C13 120
C17 C18 H18 120
C13 C18 H18 120
N2 C19 C20 112.3(3)
N2 C19 C26 109.8(3)
C20 C19 C26 112.4(3)
N2 C19 H19 107.3
C20 C19 H19 107.3
C26 C19 H19 107.3
C21 C20 C25 120
C21 C20 C19 124.1(2)
C25 C20 C19 115.9(2)
C22 C21 C20 120
C22 C21 H21 120
C20 C21 H21 120
C21 C22 C23 120
C21 C22 H22 120
C23 C22 H22 120
C22 C23 C24 120
C22 C23 H23 120
C24 C23 H23 120
C25 C24 C23 120
C25 C24 H24 120
C23 C24 H24 120
C24 C25 C20 120
C24 C25 H25 120
C20 C25 H25 120
C19 C26 H26A 109.5
C19 C26 H26B 109.5
H26A C26 H26B 109.5
C19 C26 H26C 109.5
H26A C26 H26C 109.5
H26B C26 H26C 109.5
C4 C27 H27A 109.5
C4 C27 H27B 109.5
H27A C27 H27B 109.5
C4 C27 H27C 109.5
H27A C27 H27C 109.5
H27B C27 H27C 109.5
C1 N1 C3 108.4(3)
C1 N1 C4 127.2(3)
C3 N1 C4 124.2(3)
C1 N2 C2 108.5(3)
C1 N2 C19 126.5(3)
C2 N2 C19 124.7(3)
C11 N3 C12 117.6(3)
Cl2B Al1 Cl1 99.8(3)
Cl2B Al1 Cl3 114.4(3)
Cl1 Al1 Cl3 109.80(10)
Cl2B Al1 Cl4 112.0(3)
Cl1 Al1 Cl4 110.79(8)
Cl3 Al1 Cl4 109.69(8)
Cl2B Al1 Cl2A 17.4(4)
Cl1 Al1 Cl2A 117.2(2)
Cl3 Al1 Cl2A 104.86(17)
Cl4 Al1 Cl2A 104.11(16)
C12 C28 H28A 109.5
C12 C28 H28B 109.5
H28A C28 H28B 109.5
C12 C28 H28C 109.5
H28A C28 H28C 109.5
H28B C28 H28C 109.5

loop_
_geom_bond_atom_site_label_1
_geom_bond_atom_site_label_2
_geom_bond_distance
C1 N2 1.344(5)
C1 N1 1.345(5)
C1 C11 1.465(5)
C2 C3 1.338(6)
C2 N2 1.368(5)
C2 H2 0.98(5)
C3 N1 1.373(5)
C3 H3 0.89(5)
C4 C5A 1.451(6)
C4 N1 1.503(5)
C4 C27 1.522(8)
C4 C5B 1.525(6)
C4 H4 1.02(5)
C5A C6A 1.39
C5A C10A 1.39
C6A C7A 1.39
C6A H6A 0.93
C7A C8A 1.39
C7A H7A 0.93
C8A C9A 1.39
C8A H8A 0.93
C9A C10A 1.39
C9A H9A 0.93
C10A H10A 0.93
C5B C6B 1.39
C5B C10B 1.39
C6B C7B 1.39
C6B H6B 0.93
C7B C8B 1.39
C7B H7B 0.93
C8B C9B 1.39
C8B H8B 0.93
C9B C10B 1.39
C9B H9B 0.93
C10B H10B 0.93
C11 N3 1.243(5)
C11 H11 1.03(4)
C12 N3 1.467(5)
C12 C13 1.517(5)
C12 C28 1.533(7)
C12 H12 0.97(4)
C13 C14 1.39
C13 C18 1.39
C14 C15 1.39
C14 H14 0.93
C15 C16 1.39
C15 H15 0.93
C16 C17 1.39
C16 H16 0.93
C17 C18 1.39
C17 H17 0.93
C18 H18 0.93
C19 N2 1.483(5)
C19 C20 1.505(4)
C19 C26 1.532(6)
C19 H19 0.98
C20 C21 1.39
C20 C25 1.39
C21 C22 1.39
C21 H21 0.93
C22 C23 1.39
C22 H22 0.93
C23 C24 1.39
C23 H23 0.93
C24 C25 1.39
C24 H24 0.93
C25 H25 0.93
C26 H26A 0.96
C26 H26B 0.96
C26 H26C 0.96
C27 H27A 0.96
C27 H27B 0.96
C27 H27C 0.96
Al1 Cl2B 2.067(9)
Al1 Cl1 2.094(2)
Al1 Cl3 2.1227(18)
Al1 Cl4 2.1281(17)
Al1 Cl2A 2.175(6)
C28 H28A 0.96
C28 H28B 0.96
C28 H28C 0.96

loop_
_geom_torsion_atom_site_label_1
_geom_torsion_atom_site_label_2
_geom_torsion_atom_site_label_3
_geom_torsion_atom_site_label_4
_geom_torsion
N2 C2 C3 N1 0.2(5)
N1 C4 C5A C6A 82.7(5)
C27 C4 C5A C6A -152.1(4)
C5B C4 C5A C6A 154(11)
N1 C4 C5A C10A -91.1(7)
C27 C4 C5A C10A 34.1(9)
C5B C4 C5A C10A -20(10)
C10A C5A C6A C7A 0
C4 C5A C6A C7A -174.4(8)
C5A C6A C7A C8A 0
C6A C7A C8A C9A 0
C7A C8A C9A C10A 0
C8A C9A C10A C5A 0
C6A C5A C10A C9A 0
C4 C5A C10A C9A 173.4(9)
C5A C4 C5B C6B -32(10)
N1 C4 C5B C6B 78.5(7)
C27 C4 C5B C6B -159.4(5)
C5A C4 C5B C10B 152(10)
N1 C4 C5B C10B -98.0(5)
C27 C4 C5B C10B 24.1(7)
C10B C5B C6B C7B 0
C4 C5B C6B C7B -176.3(9)
C5B C6B C7B C8B 0
C6B C7B C8B C9B 0
C7B C8B C9B C10B 0
C8B C9B C10B C5B 0
C6B C5B C10B C9B 0
C4 C5B C10B C9B 176.7(8)
N2 C1 C11 N3 15.1(6)
N1 C1 C11 N3 -164.5(4)
N3 C12 C13 C14 153.6(3)
C28 C12 C13 C14 -87.0(4)
N3 C12 C13 C18 -31.4(4)
C28 C12 C13 C18 88.1(4)
C18 C13 C14 C15 0
C12 C13 C14 C15 175.1(3)
C13 C14 C15 C16 0
C14 C15 C16 C17 0
C15 C16 C17 C18 0
C16 C17 C18 C13 0
C14 C13 C18 C17 0
C12 C13 C18 C17 -175.0(3)
N2 C19 C20 C21 -9.3(4)
C26 C19 C20 C21 115.1(3)
N2 C19 C20 C25 169.6(2)
C26 C19 C20 C25 -65.9(4)
C25 C20 C21 C22 0
C19 C20 C21 C22 178.9(3)
C20 C21 C22 C23 0
C21 C22 C23 C24 0
C22 C23 C24 C25 0
C23 C24 C25 C20 0
C21 C20 C25 C24 0
C19 C20 C25 C24 -179.0(3)
N2 C1 N1 C3 -1.5(4)
C11 C1 N1 C3 178.2(4)
N2 C1 N1 C4 175.1(4)
C11 C1 N1 C4 -5.3(6)
C2 C3 N1 C1 0.8(5)
C2 C3 N1 C4 -175.9(4)
C5A C4 N1 C1 -130.1(5)
C27 C4 N1 C1 99.8(5)
C5B C4 N1 C1 -134.3(5)
C5A C4 N1 C3 45.9(6)
C27 C4 N1 C3 -84.2(5)
C5B C4 N1 C3 41.7(6)
N1 C1 N2 C2 1.6(4)
C11 C1 N2 C2 -178.0(4)
N1 C1 N2 C19 -173.8(3)
C11 C1 N2 C19 6.6(6)
C3 C2 N2 C1 -1.1(5)
C3 C2 N2 C19 174.4(3)
C20 C19 N2 C1 -89.1(4)
C26 C19 N2 C1 145.0(4)
C20 C19 N2 C2 96.3(4)
C26 C19 N2 C2 -29.6(5)
C1 C11 N3 C12 -179.6(4)
C13 C12 N3 C11 -134.6(4)
C28 C12 N3 C11 103.7(5)
